data_7036039
loop_
_publ_author_name
'Hinz, Alexander'
'Rothe, Julia'
'Schulz, Axel'
'Villinger, Alexander'

_publ_section_title
;
 Reduction of dichloro(diaza-phospha)stibanes - isolation of a
 donor-stabilized distibenium dication.
;
_journal_issue 14
_journal_name_full 'Dalton transactions (Cambridge, England : 2003)'
_journal_page_first 6044
_journal_page_last 6052
_journal_paper_doi 10.1039/c5dt02711j
_journal_volume 45
_journal_year 2016
_chemical_formula_moiety 'C96 H100 N4 P2 Sb2'
_chemical_formula_sum 'C96 H100 N4 P2 Sb2'
_chemical_formula_weight 1615.23
_chemical_name_systematic
;
 ?
;
_space_group_crystal_system orthorhombic
_space_group_IT_number 48
_space_group_name_Hall '-P 2ab 2bc'
_space_group_name_H-M_alt 'P n n n'
_symmetry_space_group_name_Hall '-P 2ab 2bc'
_symmetry_space_group_name_H-M 'P n n n :2'
_atom_sites_solution_hydrogens geom
_audit_creation_method SHELXL-2013
_audit_update_record
;
2015-06-01 deposited with the CCDC.
2015-08-03 downloaded from the CCDC.
;
_cell_angle_alpha 90
_cell_angle_beta 90
_cell_angle_gamma 90
_cell_formula_units_Z 2
_cell_length_a 15.3403(5)
_cell_length_b 15.7088(7)
_cell_length_c 16.8844(6)
_cell_measurement_reflns_used 4828
_cell_measurement_temperature 173(2)
_cell_measurement_theta_max 27.71
_cell_measurement_theta_min 2.59
_cell_volume 4068.8(3)
_computing_cell_refinement 'Bruker Apex V7.51A'
_computing_data_collection 'Bruker Apex V7.51A'
_computing_data_reduction 'Bruker SAINT'
_computing_molecular_graphics 'ORTEP-3v2.01 (Farrugia, 1997)'
_computing_publication_material SHELXL-2013
_computing_structure_refinement 'SHELXL-2013 (Sheldrick, 2013)'
_computing_structure_solution 'SHELXS-2013 (Sheldrick, 2013)'
_diffrn_ambient_temperature 173(2)
_diffrn_measured_fraction_theta_full 0.998
_diffrn_measured_fraction_theta_max 0.999
_diffrn_measurement_device_type 'Bruker Apex Kappa II-CCD-diffractometer'
_diffrn_measurement_method 'phi and omega scans'
_diffrn_radiation_monochromator graphite
_diffrn_radiation_source 'sealed tube'
_diffrn_radiation_type MoK\a
_diffrn_radiation_wavelength 0.71073
_diffrn_reflns_av_R_equivalents 0.0670
_diffrn_reflns_av_unetI/netI 0.0540
_diffrn_reflns_Laue_measured_fraction_full 0.998
_diffrn_reflns_Laue_measured_fraction_max 0.999
_diffrn_reflns_limit_h_max 22
_diffrn_reflns_limit_h_min -21
_diffrn_reflns_limit_k_max 23
_diffrn_reflns_limit_k_min -23
_diffrn_reflns_limit_l_max 24
_diffrn_reflns_limit_l_min -17
_diffrn_reflns_number 37272
_diffrn_reflns_point_group_measured_fraction_full 0.998
_diffrn_reflns_point_group_measured_fraction_max 0.999
_diffrn_reflns_theta_full 25.242
_diffrn_reflns_theta_max 31.498
_diffrn_reflns_theta_min 3.044
_exptl_absorpt_coefficient_mu 0.752
_exptl_absorpt_correction_T_max 0.7468
_exptl_absorpt_correction_T_min 0.6780
_exptl_absorpt_correction_type multi-scan
_exptl_absorpt_process_details '(SADABS; Sheldrick, 2004)'
_exptl_crystal_colour yellow
_exptl_crystal_density_diffrn 1.318
_exptl_crystal_description block
_exptl_crystal_F_000 1672
_exptl_crystal_size_max 0.180
_exptl_crystal_size_mid 0.090
_exptl_crystal_size_min 0.070
_refine_diff_density_max 0.506
_refine_diff_density_min -0.834
_refine_diff_density_rms 0.083
_refine_ls_extinction_method none
_refine_ls_goodness_of_fit_ref 1.020
_refine_ls_hydrogen_treatment constr
_refine_ls_matrix_type full
_refine_ls_number_parameters 242
_refine_ls_number_reflns 6776
_refine_ls_number_restraints 0
_refine_ls_restrained_S_all 1.020
_refine_ls_R_factor_all 0.0883
_refine_ls_R_factor_gt 0.0419
_refine_ls_shift/su_max 0.000
_refine_ls_shift/su_mean 0.000
_refine_ls_structure_factor_coef Fsqd
_refine_ls_weighting_details 'w=1/[\s^2^(Fo^2^)+(0.0385P)^2^+3.1647P] where P=(Fo^2^+2Fc^2^)/3'
_refine_ls_weighting_scheme calc
_refine_ls_wR_factor_gt 0.0865
_refine_ls_wR_factor_ref 0.1077
_reflns_Friedel_coverage 0.000
_reflns_number_gt 4081
_reflns_number_total 6776
_reflns_threshold_expression 'I > 2\s(I)'
_cod_data_source_file c5dt02711j2.cif
_cod_data_source_block ah209a
_cod_depositor_comments 'Adding full bibliography for 7036034--7036039.cif.'
_cod_database_code 7036039
_shelx_space_group_comment
;
The symmetry employed for this shelxl refinement is uniquely defined
by the following loop, which should always be used as a source of
symmetry information in preference to the above space-group names.
They are only intended as comments.
;
_shelx_estimated_absorpt_t_min 0.876
_shelx_estimated_absorpt_t_max 0.949
_shelxl_version_number 2013-4

loop_
_space_group_symop_operation_xyz
'x, y, z'
'-x+1/2, -y+1/2, z'
'-x+1/2, y, -z+1/2'
'x, -y+1/2, -z+1/2'
'-x, -y, -z'
'x-1/2, y-1/2, -z'
'x-1/2, -y, z-1/2'
'-x, y-1/2, z-1/2'

loop_
_atom_site_label
_atom_site_type_symbol
_atom_site_fract_x
_atom_site_fract_y
_atom_site_fract_z
_atom_site_U_iso_or_equiv
_atom_site_adp_type
_atom_site_occupancy
_atom_site_site_symmetry_order
_atom_site_calc_flag
_atom_site_refinement_flags_posn
_atom_site_refinement_flags_adp
_atom_site_refinement_flags_occupancy
Sb1 Sb 0.2500 0.2500 0.67171(2) 0.02521(7) Uani 1 2 d S T P
P1 P 0.03110(6) 0.2500 0.7500 0.02265(17) Uani 1 2 d S T P
N1 N 0.09541(13) 0.24899(15) 0.67439(11) 0.0224(4) Uani 1 1 d . . .
C1 C 0.06156(16) 0.26241(16) 0.59634(14) 0.0241(5) Uani 1 1 d . . .
C2 C 0.07740(17) 0.20103(17) 0.53674(15) 0.0268(5) Uani 1 1 d . . .
C3 C 0.05557(19) 0.22040(19) 0.45875(16) 0.0325(6) Uani 1 1 d . . .
H3 H 0.0668 0.1797 0.4184 0.039 Uiso 1 1 calc R U .
C4 C 0.0180(2) 0.2972(2) 0.43858(16) 0.0382(7) Uani 1 1 d . . .
H4 H 0.0058 0.3100 0.3847 0.046 Uiso 1 1 calc R U .
C5 C -0.0015(2) 0.35498(19) 0.49716(16) 0.0358(6) Uani 1 1 d . . .
H5 H -0.0289 0.4072 0.4834 0.043 Uiso 1 1 calc R U .
C6 C 0.01817(17) 0.33838(18) 0.57658(15) 0.0283(5) Uani 1 1 d . . .
C7 C 0.10779(18) 0.11203(17) 0.55189(14) 0.0271(5) Uani 1 1 d . . .
C8 C 0.05136(19) 0.05600(18) 0.59188(15) 0.0308(6) Uani 1 1 d . . .
C9 C 0.0762(2) -0.02901(19) 0.60081(17) 0.0377(7) Uani 1 1 d . . .
H9 H 0.0389 -0.0665 0.6292 0.045 Uiso 1 1 calc R U .
C10 C 0.1531(2) -0.0605(2) 0.56981(19) 0.0419(7) Uani 1 1 d . . .
C11 C 0.2057(2) -0.0056(2) 0.52695(18) 0.0385(7) Uani 1 1 d . . .
H11 H 0.2575 -0.0271 0.5034 0.046 Uiso 1 1 calc R U .
C12 C 0.18497(19) 0.07999(18) 0.51735(16) 0.0317(6) Uani 1 1 d . . .
C13 C -0.03692(19) 0.08248(19) 0.62071(17) 0.0358(7) Uani 1 1 d . . .
H13A H -0.0583 0.1300 0.5885 0.054 Uiso 1 1 calc R U .
H13B H -0.0329 0.1004 0.6762 0.054 Uiso 1 1 calc R U .
H13C H -0.0773 0.0344 0.6163 0.054 Uiso 1 1 calc R U .
C14 C 0.1788(3) -0.1528(2) 0.5809(3) 0.0629(11) Uani 1 1 d . . .
H14A H 0.1712 -0.1835 0.5308 0.094 Uiso 1 1 calc R U .
H14B H 0.1420 -0.1786 0.6217 0.094 Uiso 1 1 calc R U .
H14C H 0.2400 -0.1559 0.5973 0.094 Uiso 1 1 calc R U .
C15 C 0.2472(2) 0.13444(19) 0.47023(16) 0.0357(6) Uani 1 1 d . . .
H15A H 0.2902 0.0980 0.4439 0.054 Uiso 1 1 calc R U .
H15B H 0.2772 0.1741 0.5058 0.054 Uiso 1 1 calc R U .
H15C H 0.2146 0.1667 0.4303 0.054 Uiso 1 1 calc R U .
C16 C -0.01466(18) 0.40430(17) 0.63381(15) 0.0279(6) Uani 1 1 d . . .
C17 C -0.10557(18) 0.40824(19) 0.64753(17) 0.0331(6) Uani 1 1 d . . .
C18 C -0.1395(2) 0.4789(2) 0.68585(17) 0.0374(7) Uani 1 1 d . . .
H18 H -0.2007 0.4821 0.6940 0.045 Uiso 1 1 calc R U .
C19 C -0.0876(2) 0.54486(19) 0.71270(16) 0.0349(6) Uani 1 1 d . . .
C20 C 0.0015(2) 0.53735(18) 0.70266(16) 0.0334(6) Uani 1 1 d . . .
H20 H 0.0384 0.5807 0.7230 0.040 Uiso 1 1 calc R U .
C21 C 0.03887(18) 0.46820(18) 0.66373(16) 0.0310(6) Uani 1 1 d . . .
C22 C -0.1650(2) 0.3373(2) 0.6220(2) 0.0481(8) Uani 1 1 d . . .
H22A H -0.1636 0.3323 0.5641 0.072 Uiso 1 1 calc R U .
H22B H -0.2246 0.3497 0.6393 0.072 Uiso 1 1 calc R U .
H22C H -0.1454 0.2837 0.6458 0.072 Uiso 1 1 calc R U .
C23 C -0.1264(2) 0.6227(2) 0.7517(2) 0.0492(8) Uani 1 1 d . . .
H23A H -0.1643 0.6523 0.7139 0.074 Uiso 1 1 calc R U .
H23B H -0.0795 0.6610 0.7686 0.074 Uiso 1 1 calc R U .
H23C H -0.1607 0.6054 0.7980 0.074 Uiso 1 1 calc R U .
C24 C 0.1362(2) 0.4648(2) 0.6562(2) 0.0485(8) Uani 1 1 d . . .
H24A H 0.1519 0.4338 0.6079 0.073 Uiso 1 1 calc R U .
H24B H 0.1608 0.4355 0.7023 0.073 Uiso 1 1 calc R U .
H24C H 0.1595 0.5228 0.6535 0.073 Uiso 1 1 calc R U .

loop_
_atom_site_aniso_label
_atom_site_aniso_U_11
_atom_site_aniso_U_22
_atom_site_aniso_U_33
_atom_site_aniso_U_23
_atom_site_aniso_U_13
_atom_site_aniso_U_12
Sb1 0.02903(12) 0.03141(12) 0.01519(11) 0.000 0.000 0.00193(12)
P1 0.0259(4) 0.0238(4) 0.0182(4) 0.0003(4) 0.000 0.000
N1 0.0268(9) 0.0240(9) 0.0165(8) 0.0001(10) -0.0013(7) -0.0002(10)
C1 0.0286(12) 0.0267(15) 0.0172(11) 0.0031(9) -0.0004(9) -0.0020(10)
C2 0.0342(14) 0.0266(13) 0.0195(12) 0.0007(10) -0.0009(10) -0.0023(11)
C3 0.0451(16) 0.0330(14) 0.0193(12) -0.0005(11) -0.0033(11) -0.0022(13)
C4 0.0551(19) 0.0379(17) 0.0216(13) 0.0068(12) -0.0065(13) 0.0000(14)
C5 0.0488(17) 0.0320(15) 0.0267(14) 0.0072(12) -0.0065(12) 0.0055(13)
C6 0.0346(14) 0.0276(13) 0.0228(12) 0.0024(11) -0.0012(11) -0.0015(11)
C7 0.0362(14) 0.0267(13) 0.0184(12) -0.0030(10) -0.0053(10) 0.0008(11)
C8 0.0418(16) 0.0300(14) 0.0205(13) -0.0017(11) -0.0064(11) -0.0015(12)
C9 0.0533(19) 0.0293(15) 0.0306(15) 0.0025(12) -0.0073(13) -0.0072(14)
C10 0.058(2) 0.0264(15) 0.0414(18) -0.0027(13) -0.0101(15) 0.0000(14)
C11 0.0439(17) 0.0340(16) 0.0377(17) -0.0089(13) -0.0045(13) 0.0029(14)
C12 0.0405(16) 0.0303(14) 0.0244(13) -0.0073(11) -0.0056(11) -0.0011(12)
C13 0.0461(17) 0.0323(15) 0.0290(15) 0.0026(12) -0.0001(13) -0.0063(13)
C14 0.073(3) 0.0329(19) 0.082(3) 0.0001(19) -0.002(2) 0.0068(18)
C15 0.0396(14) 0.0379(14) 0.0297(13) -0.0079(11) 0.0031(13) -0.0020(15)
C16 0.0373(15) 0.0254(13) 0.0210(12) 0.0047(10) -0.0002(11) 0.0040(11)
C17 0.0342(15) 0.0344(15) 0.0308(14) 0.0063(12) -0.0020(12) 0.0024(12)
C18 0.0350(15) 0.0438(18) 0.0334(16) 0.0048(13) 0.0021(12) 0.0100(13)
C19 0.0477(17) 0.0332(15) 0.0237(14) 0.0023(12) 0.0008(12) 0.0110(13)
C20 0.0466(17) 0.0270(14) 0.0265(13) 0.0036(11) -0.0020(12) 0.0010(12)
C21 0.0376(15) 0.0260(13) 0.0294(14) 0.0055(11) 0.0022(11) 0.0035(11)
C22 0.0397(18) 0.0423(19) 0.062(2) 0.0001(17) -0.0049(16) -0.0025(15)
C23 0.0573(19) 0.0492(19) 0.0413(17) -0.0090(18) 0.0023(17) 0.0157(16)
C24 0.0397(17) 0.0392(18) 0.067(2) -0.0100(16) 0.0088(16) -0.0047(14)

loop_
_atom_type_symbol
_atom_type_description
_atom_type_scat_dispersion_real
_atom_type_scat_dispersion_imag
_atom_type_scat_source
C C 0.0033 0.0016 'International Tables Vol C Tables 4.2.6.8 and 6.1.1.4'
H H 0.0000 0.0000 'International Tables Vol C Tables 4.2.6.8 and 6.1.1.4'
N N 0.0061 0.0033 'International Tables Vol C Tables 4.2.6.8 and 6.1.1.4'
P P 0.1023 0.0942 'International Tables Vol C Tables 4.2.6.8 and 6.1.1.4'
Sb Sb -0.5866 1.5461 'International Tables Vol C Tables 4.2.6.8 and 6.1.1.4'

loop_
_geom_angle_atom_site_label_1
_geom_angle_atom_site_label_2
_geom_angle_atom_site_label_3
_geom_angle
_geom_angle_site_symmetry_1
_geom_angle_site_symmetry_3
N1 Sb1 N1 177.81(9) 2 .
N1 Sb1 Sb1 88.91(4) 2 3_556
N1 Sb1 Sb1 88.91(4) . 3_556
N1 P1 N1 104.61(14) . 4_556
C1 N1 P1 120.33(16) . .
C1 N1 Sb1 110.12(14) . .
P1 N1 Sb1 128.78(10) . .
C6 C1 C2 119.4(2) . .
C6 C1 N1 121.0(2) . .
C2 C1 N1 119.5(2) . .
C3 C2 C1 118.8(2) . .
C3 C2 C7 116.2(2) . .
C1 C2 C7 124.7(2) . .
C4 C3 C2 121.7(3) . .
C4 C3 H3 119.2 . .
C2 C3 H3 119.2 . .
C5 C4 C3 119.4(3) . .
C5 C4 H4 120.3 . .
C3 C4 H4 120.3 . .
C4 C5 C6 121.3(3) . .
C4 C5 H5 119.4 . .
C6 C5 H5 119.4 . .
C5 C6 C1 119.2(3) . .
C5 C6 C16 114.5(2) . .
C1 C6 C16 126.2(2) . .
C8 C7 C12 119.4(3) . .
C8 C7 C2 118.4(2) . .
C12 C7 C2 121.6(2) . .
C9 C8 C7 118.8(3) . .
C9 C8 C13 118.5(3) . .
C7 C8 C13 122.6(3) . .
C10 C9 C8 122.3(3) . .
C10 C9 H9 118.8 . .
C8 C9 H9 118.8 . .
C9 C10 C11 118.2(3) . .
C9 C10 C14 121.3(3) . .
C11 C10 C14 120.6(3) . .
C10 C11 C12 122.0(3) . .
C10 C11 H11 119.0 . .
C12 C11 H11 119.0 . .
C11 C12 C7 119.2(3) . .
C11 C12 C15 117.7(3) . .
C7 C12 C15 123.1(3) . .
C8 C13 H13A 109.5 . .
C8 C13 H13B 109.5 . .
H13A C13 H13B 109.5 . .
C8 C13 H13C 109.5 . .
H13A C13 H13C 109.5 . .
H13B C13 H13C 109.5 . .
C10 C14 H14A 109.5 . .
C10 C14 H14B 109.5 . .
H14A C14 H14B 109.5 . .
C10 C14 H14C 109.5 . .
H14A C14 H14C 109.5 . .
H14B C14 H14C 109.5 . .
C12 C15 H15A 109.5 . .
C12 C15 H15B 109.5 . .
H15A C15 H15B 109.5 . .
C12 C15 H15C 109.5 . .
H15A C15 H15C 109.5 . .
H15B C15 H15C 109.5 . .
C21 C16 C17 119.4(3) . .
C21 C16 C6 122.2(2) . .
C17 C16 C6 117.7(2) . .
C18 C17 C16 118.8(3) . .
C18 C17 C22 120.0(3) . .
C16 C17 C22 121.2(3) . .
C19 C18 C17 122.5(3) . .
C19 C18 H18 118.8 . .
C17 C18 H18 118.8 . .
C20 C19 C18 117.7(3) . .
C20 C19 C23 120.8(3) . .
C18 C19 C23 121.5(3) . .
C19 C20 C21 122.1(3) . .
C19 C20 H20 118.9 . .
C21 C20 H20 118.9 . .
C16 C21 C20 119.4(3) . .
C16 C21 C24 122.1(3) . .
C20 C21 C24 118.5(3) . .
C17 C22 H22A 109.5 . .
C17 C22 H22B 109.5 . .
H22A C22 H22B 109.5 . .
C17 C22 H22C 109.5 . .
H22A C22 H22C 109.5 . .
H22B C22 H22C 109.5 . .
C19 C23 H23A 109.5 . .
C19 C23 H23B 109.5 . .
H23A C23 H23B 109.5 . .
C19 C23 H23C 109.5 . .
H23A C23 H23C 109.5 . .
H23B C23 H23C 109.5 . .
C21 C24 H24A 109.5 . .
C21 C24 H24B 109.5 . .
H24A C24 H24B 109.5 . .
C21 C24 H24C 109.5 . .
H24A C24 H24C 109.5 . .
H24B C24 H24C 109.5 . .

loop_
_geom_bond_atom_site_label_1
_geom_bond_atom_site_label_2
_geom_bond_distance
_geom_bond_site_symmetry_2
Sb1 N1 2.372(2) 2
Sb1 N1 2.372(2) .
Sb1 Sb1 2.6438(4) 3_556
P1 N1 1.613(2) .
P1 N1 1.613(2) 4_556
N1 C1 1.432(3) .
C1 C6 1.407(4) .
C1 C2 1.415(4) .
C2 C3 1.392(4) .
C2 C7 1.496(4) .
C3 C4 1.379(4) .
C3 H3 0.9500 .
C4 C5 1.376(4) .
C4 H4 0.9500 .
C5 C6 1.399(4) .
C5 H5 0.9500 .
C6 C16 1.503(4) .
C7 C8 1.407(4) .
C7 C12 1.413(4) .
C8 C9 1.397(4) .
C8 C13 1.498(4) .
C9 C10 1.383(4) .
C9 H9 0.9500 .
C10 C11 1.385(4) .
C10 C14 1.513(5) .
C11 C12 1.392(4) .
C11 H11 0.9500 .
C12 C15 1.508(4) .
C13 H13A 0.9800 .
C13 H13B 0.9800 .
C13 H13C 0.9800 .
C14 H14A 0.9800 .
C14 H14B 0.9800 .
C14 H14C 0.9800 .
C15 H15A 0.9800 .
C15 H15B 0.9800 .
C15 H15C 0.9800 .
C16 C21 1.392(4) .
C16 C17 1.415(4) .
C17 C18 1.386(4) .
C17 C22 1.502(4) .
C18 C19 1.383(4) .
C18 H18 0.9500 .
C19 C20 1.382(4) .
C19 C23 1.512(4) .
C20 C21 1.393(4) .
C20 H20 0.9500 .
C21 C24 1.499(4) .
C22 H22A 0.9800 .
C22 H22B 0.9800 .
C22 H22C 0.9800 .
C23 H23A 0.9800 .
C23 H23B 0.9800 .
C23 H23C 0.9800 .
C24 H24A 0.9800 .
C24 H24B 0.9800 .
C24 H24C 0.9800 .

loop_
_geom_torsion_atom_site_label_1
_geom_torsion_atom_site_label_2
_geom_torsion_atom_site_label_3
_geom_torsion_atom_site_label_4
_geom_torsion
_geom_torsion_site_symmetry_1
N1 P1 N1 C1 -169.4(2) 4_556
N1 P1 N1 Sb1 -0.51(7) 4_556
P1 N1 C1 C6 60.0(3) .
Sb1 N1 C1 C6 -110.8(2) .
P1 N1 C1 C2 -124.5(2) .
Sb1 N1 C1 C2 64.6(3) .
C6 C1 C2 C3 4.9(4) .
N1 C1 C2 C3 -170.6(2) .
C6 C1 C2 C7 -168.4(3) .
N1 C1 C2 C7 16.1(4) .
C1 C2 C3 C4 -0.9(4) .
C7 C2 C3 C4 173.0(3) .
C2 C3 C4 C5 -2.5(5) .
C3 C4 C5 C6 1.8(5) .
C4 C5 C6 C1 2.3(4) .
C4 C5 C6 C16 -174.7(3) .
C2 C1 C6 C5 -5.6(4) .
N1 C1 C6 C5 169.8(2) .
C2 C1 C6 C16 171.0(3) .
N1 C1 C6 C16 -13.5(4) .
C3 C2 C7 C8 -107.2(3) .
C1 C2 C7 C8 66.3(3) .
C3 C2 C7 C12 63.4(3) .
C1 C2 C7 C12 -123.1(3) .
C12 C7 C8 C9 4.2(4) .
C2 C7 C8 C9 175.0(2) .
C12 C7 C8 C13 -171.8(2) .
C2 C7 C8 C13 -0.9(4) .
C7 C8 C9 C10 -1.9(4) .
C13 C8 C9 C10 174.2(3) .
C8 C9 C10 C11 -1.5(4) .
C8 C9 C10 C14 179.5(3) .
C9 C10 C11 C12 2.7(5) .
C14 C10 C11 C12 -178.4(3) .
C10 C11 C12 C7 -0.3(4) .
C10 C11 C12 C15 179.4(3) .
C8 C7 C12 C11 -3.1(4) .
C2 C7 C12 C11 -173.6(2) .
C8 C7 C12 C15 177.1(2) .
C2 C7 C12 C15 6.6(4) .
C5 C6 C16 C21 -98.9(3) .
C1 C6 C16 C21 84.3(4) .
C5 C6 C16 C17 71.4(3) .
C1 C6 C16 C17 -105.4(3) .
C21 C16 C17 C18 4.4(4) .
C6 C16 C17 C18 -166.2(2) .
C21 C16 C17 C22 -175.1(3) .
C6 C16 C17 C22 14.3(4) .
C16 C17 C18 C19 -1.4(4) .
C22 C17 C18 C19 178.1(3) .
C17 C18 C19 C20 -2.2(4) .
C17 C18 C19 C23 177.8(3) .
C18 C19 C20 C21 3.0(4) .
C23 C19 C20 C21 -177.0(3) .
C17 C16 C21 C20 -3.7(4) .
C6 C16 C21 C20 166.5(2) .
C17 C16 C21 C24 175.7(3) .
C6 C16 C21 C24 -14.2(4) .
C19 C20 C21 C16 0.0(4) .
C19 C20 C21 C24 -179.4(3) .
